data_4347426
loop_
_publ_author_name
'Ovcharenko, Victor'
'Fokin, Sergey'
'Chubakova, Elvina'
'Romanenko, Galina'
'Bogomyakov, Artem'
'Dobrokhotova, Zhanna'
'Lukzen, Nikita'
'Morozov, Vitaly'
'Petrova, Marina'
'Petrova, Maria'
'Zueva, Ekaterina'
'Rozentsveig, Igor'
'Rudyakova, Elena'
'Levkovskaya, Galina'
'Sagdeev, Renad'

_publ_section_title
;
 A Copper-Nitroxide Adduct Exhibiting Separate Single Crystal-to-Single
 Crystal Polymerization-Depolymerization and Spin Crossover Transitions.
;
_journal_issue 12
_journal_name_full 'Inorganic chemistry'
_journal_page_first 5853
_journal_page_last 5861
_journal_paper_doi 10.1021/acs.inorgchem.6b00140
_journal_volume 55
_journal_year 2016
_chemical_formula_sum 'C46 H46 Cu2 F24 N8 O12'
_chemical_formula_weight 1485.99
_space_group_IT_number 2
_space_group_name_Hall '-P 1'
_space_group_name_H-M_alt 'P -1'
_symmetry_cell_setting triclinic
_symmetry_space_group_name_H-M 'P -1'
_atom_sites_solution_hydrogens geom
_atom_sites_solution_primary direct
_atom_sites_solution_secondary difmap
_audit_creation_method SHELXL-97
_cell_angle_alpha 65.251(2)
_cell_angle_beta 82.655(2)
_cell_angle_gamma 81.337(2)
_cell_formula_units_Z 2
_cell_length_a 14.6416(6)
_cell_length_b 14.6580(5)
_cell_length_c 15.3846(5)
_cell_measurement_reflns_used 7612
_cell_measurement_temperature 150(2)
_cell_measurement_theta_max 24.87
_cell_measurement_theta_min 2.52
_cell_volume 2956.59(19)
_computing_cell_refinement 'Bruker SAINT'
_computing_data_collection 'Bruker APEX2'
_computing_data_reduction 'Bruker SAINT'
_computing_molecular_graphics 'Bruker SHELXTL'
_computing_publication_material 'Bruker SHELXTL'
_computing_structure_refinement 'SHELXL-97 (Sheldrick, 1997)'
_computing_structure_solution 'SHELXS-97 (Sheldrick, 1990)'
_diffrn_ambient_temperature 150(2)
_diffrn_measured_fraction_theta_full 0.986
_diffrn_measured_fraction_theta_max 0.986
_diffrn_measurement_device_type 'Bruker APEX-II CCD'
_diffrn_measurement_method '\f and \w scans'
_diffrn_radiation_monochromator graphite
_diffrn_radiation_source 'fine-focus sealed tube'
_diffrn_radiation_type MoK\a
_diffrn_radiation_wavelength 0.71073
_diffrn_reflns_av_R_equivalents 0.0960
_diffrn_reflns_av_sigmaI/netI 0.1188
_diffrn_reflns_limit_h_max 19
_diffrn_reflns_limit_h_min -18
_diffrn_reflns_limit_k_max 19
_diffrn_reflns_limit_k_min -19
_diffrn_reflns_limit_l_max 20
_diffrn_reflns_limit_l_min -20
_diffrn_reflns_number 50194
_diffrn_reflns_theta_full 27.95
_diffrn_reflns_theta_max 27.95
_diffrn_reflns_theta_min 1.54
_diffrn_standards_number 0
_exptl_absorpt_coefficient_mu 0.859
_exptl_absorpt_correction_T_max 0.4884
_exptl_absorpt_correction_T_min 0.3076
_exptl_absorpt_correction_type multi-scan
_exptl_absorpt_process_details sadabs
_exptl_crystal_colour dark
_exptl_crystal_density_diffrn 1.669
_exptl_crystal_density_method 'not measured'
_exptl_crystal_description bulk
_exptl_crystal_F_000 1496
_exptl_crystal_size_max 0.28
_exptl_crystal_size_mid 0.16
_exptl_crystal_size_min 0.16
_refine_diff_density_max 0.664
_refine_diff_density_min -0.642
_refine_diff_density_rms 0.071
_refine_ls_extinction_method none
_refine_ls_goodness_of_fit_ref 0.916
_refine_ls_hydrogen_treatment constr
_refine_ls_matrix_type full
_refine_ls_number_parameters 913
_refine_ls_number_reflns 14028
_refine_ls_number_restraints 0
_refine_ls_restrained_S_all 0.916
_refine_ls_R_factor_all 0.1113
_refine_ls_R_factor_gt 0.0490
_refine_ls_shift/su_max 0.001
_refine_ls_shift/su_mean 0.000
_refine_ls_structure_factor_coef Fsqd
_refine_ls_weighting_details 'calc w=1/[\s^2^(Fo^2^)+(0.0371P)^2^+0.0000P] where P=(Fo^2^+2Fc^2^)/3'
_refine_ls_weighting_scheme calc
_refine_ls_wR_factor_gt 0.0980
_refine_ls_wR_factor_ref 0.1108
_reflns_number_gt 7092
_reflns_number_total 14028
_reflns_threshold_expression >2sigma(I)
_cod_data_source_file ic6b00140_si_001.cif
_cod_data_source_block 165bs
_cod_depositor_comments
;
The following automatic conversions were performed:

data item '_symmetry_cell_setting' value 'Triclinic' was changed to
'triclinic' in accordance with the
/home/saulius/struct/COD-crude-data/automatic-downloads/DataCite-retrospective/ACS/depositions/lib/dictionaries/cif_core.dic
dictionary named 'cif_core.dic' version 2.4.2 last updated on
2011-04-26.

Automatic conversion script
Id: cif_fix_values 6909 2019-04-08 15:41:33Z antanas 
;
_cod_original_cell_volume 2956.59(18)
_cod_original_sg_symbol_H-M P-1
_cod_database_code 4347426

loop_
_symmetry_equiv_pos_as_xyz
'x, y, z'
'-x, -y, -z'

loop_
_atom_site_label
_atom_site_type_symbol
_atom_site_fract_x
_atom_site_fract_y
_atom_site_fract_z
_atom_site_U_iso_or_equiv
_atom_site_adp_type
_atom_site_occupancy
_atom_site_symmetry_multiplicity
_atom_site_calc_flag
_atom_site_refinement_flags
Cu1 Cu -0.5000 -0.5000 0.5000 0.03149(15) Uani 1 2 d S
O1 O -0.61093(15) -0.49887(17) 0.43733(17) 0.0375(6) Uani 1 1 d .
C1 C -0.7394(3) -0.4357(4) 0.3439(4) 0.0507(11) Uani 1 1 d .
F1 F -0.7369(9) -0.5231(10) 0.3418(11) 0.080(4) Uani 0.50 1 d P
F2 F -0.7598(10) -0.3695(11) 0.2600(11) 0.077(4) Uani 0.50 1 d P
F3 F -0.8025(9) -0.4214(18) 0.4034(11) 0.066(4) Uani 0.50 1 d P
F1A F -0.7607(11) -0.5291(13) 0.3816(14) 0.156(8) Uani 0.50 1 d P
F2A F -0.7588(12) -0.3917(15) 0.2536(12) 0.120(7) Uani 0.50 1 d P
F3A F -0.8038(14) -0.388(2) 0.3856(15) 0.118(9) Uani 0.50 1 d P
C2 C -0.6432(2) -0.4253(3) 0.3668(3) 0.0382(9) Uani 1 1 d .
C3 C -0.6032(2) -0.3367(3) 0.3090(3) 0.0422(9) Uani 1 1 d .
H3A H -0.6345 -0.2872 0.2559 0.051 Uiso 1 1 calc R
C4 C -0.5188(2) -0.3197(2) 0.3277(3) 0.0344(8) Uani 1 1 d .
C5 C -0.4791(3) -0.2208(3) 0.2602(3) 0.0465(10) Uani 1 1 d .
F4 F -0.5376(16) -0.1562(15) 0.197(2) 0.063(4) Uani 0.50 1 d P
F5 F -0.4035(19) -0.2447(17) 0.2122(17) 0.072(5) Uani 0.50 1 d P
F6 F -0.4609(11) -0.1725(13) 0.3133(15) 0.070(5) Uani 0.50 1 d P
F4A F -0.4724(11) -0.1636(13) 0.3044(14) 0.068(4) Uani 0.50 1 d P
F5A F -0.5260(19) -0.1665(16) 0.186(2) 0.116(7) Uani 0.50 1 d P
F6A F -0.3935(17) -0.2311(17) 0.2273(19) 0.069(5) Uani 0.50 1 d P
O2 O -0.46781(15) -0.37434(16) 0.39342(16) 0.0347(5) Uani 1 1 d .
Cu2 Cu -0.22160(3) -0.24326(3) 0.72435(3) 0.03823(12) Uani 1 1 d .
O3 O -0.24839(16) -0.10350(16) 0.63465(16) 0.0387(6) Uani 1 1 d .
C6 C -0.3188(4) 0.0612(3) 0.5638(3) 0.0579(12) Uani 1 1 d .
F7 F -0.3548(10) 0.0537(12) 0.4959(8) 0.071(3) Uani 0.50 1 d P
F8 F -0.2320(8) 0.0903(10) 0.5250(10) 0.052(2) Uani 0.50 1 d P
F9 F -0.3533(15) 0.1399(14) 0.5891(18) 0.072(4) Uani 0.50 1 d P
F7A F -0.3829(14) 0.0532(14) 0.5108(12) 0.177(9) Uani 0.50 1 d P
F8A F -0.2486(13) 0.0837(12) 0.5095(12) 0.138(7) Uani 0.50 1 d P
F9A F -0.3637(16) 0.1318(13) 0.5804(18) 0.097(7) Uani 0.50 1 d P
C7 C -0.3074(2) -0.0397(3) 0.6506(2) 0.0354(8) Uani 1 1 d .
C8 C -0.3604(2) -0.0507(2) 0.7352(3) 0.0374(9) Uani 1 1 d .
H8A H -0.4054 0.0027 0.7363 0.045 Uiso 1 1 calc R
C9 C -0.3488(2) -0.1381(3) 0.8179(2) 0.0306(8) Uani 1 1 d .
C10 C -0.3979(3) -0.1407(3) 0.9124(3) 0.0409(9) Uani 1 1 d .
F10 F -0.33952(16) -0.13137(19) 0.96627(16) 0.0730(7) Uani 1 1 d .
F11 F -0.43437(16) -0.22719(16) 0.96311(16) 0.0668(7) Uani 1 1 d .
F12 F -0.46747(15) -0.06782(16) 0.90062(15) 0.0613(6) Uani 1 1 d .
O4 O -0.29822(15) -0.21845(16) 0.82723(15) 0.0326(5) Uani 1 1 d .
O5 O -0.14022(16) -0.26141(17) 0.62127(15) 0.0370(6) Uani 1 1 d .
C11 C -0.0346(3) -0.3321(3) 0.5342(3) 0.0488(10) Uani 1 1 d .
F13 F -0.09115(18) -0.3186(3) 0.47042(18) 0.1157(12) Uani 1 1 d .
F14 F 0.01622(18) -0.25447(18) 0.49866(17) 0.0801(8) Uani 1 1 d .
F15 F 0.02530(18) -0.41148(18) 0.54206(17) 0.0753(7) Uani 1 1 d .
C12 C -0.0874(2) -0.3391(3) 0.6282(2) 0.0344(8) Uani 1 1 d .
C13 C -0.0753(2) -0.4290(3) 0.7096(2) 0.0368(8) Uani 1 1 d .
H13A H -0.0292 -0.4811 0.7072 0.044 Uiso 1 1 calc R
C14 C -0.1295(2) -0.4436(2) 0.7943(2) 0.0307(8) Uani 1 1 d .
C15 C -0.1128(3) -0.5440(3) 0.8804(3) 0.0417(9) Uani 1 1 d .
F16 F -0.05784(16) -0.53581(17) 0.93814(16) 0.0710(7) Uani 1 1 d .
F17 F -0.18939(16) -0.57444(15) 0.93283(16) 0.0623(6) Uani 1 1 d .
F18 F -0.0755(2) -0.61940(16) 0.85627(16) 0.0841(8) Uani 1 1 d .
O6 O -0.19100(15) -0.38337(15) 0.81245(14) 0.0311(5) Uani 1 1 d .
Cu3 Cu 0.0000 0.0000 1.0000 0.03061(15) Uani 1 2 d S
O7 O -0.08066(14) 0.01002(16) 0.90433(16) 0.0330(5) Uani 1 1 d .
C16 C -0.1722(3) 0.0835(3) 0.7750(3) 0.0442(9) Uani 1 1 d .
F19 F -0.17484(16) 0.15223(19) 0.68462(16) 0.0736(7) Uani 1 1 d .
F20 F -0.25212(15) 0.10238(18) 0.81956(16) 0.0645(6) Uani 1 1 d .
F21 F -0.17230(15) -0.00544(17) 0.77248(18) 0.0705(7) Uani 1 1 d .
C17 C -0.0910(2) 0.0846(3) 0.8267(2) 0.0323(8) Uani 1 1 d .
C18 C -0.0391(2) 0.1679(2) 0.7830(2) 0.0365(8) Uani 1 1 d .
H18A H -0.0544 0.2198 0.7226 0.044 Uiso 1 1 calc R
C19 C 0.0341(2) 0.1743(2) 0.8280(2) 0.0315(8) Uani 1 1 d .
C20 C 0.0927(3) 0.2635(3) 0.7733(2) 0.0385(9) Uani 1 1 d .
F22 F 0.04794(14) 0.34091(14) 0.70511(14) 0.0480(5) Uani 1 1 d .
F23 F 0.11706(16) 0.29894(16) 0.83198(14) 0.0659(7) Uani 1 1 d .
F24 F 0.16893(15) 0.23506(15) 0.73073(17) 0.0643(7) Uani 1 1 d .
O8 O 0.06353(14) 0.11450(16) 0.90762(16) 0.0332(5) Uani 1 1 d .
O1R O -0.59436(15) -0.39776(15) 0.55916(16) 0.0348(6) Uani 1 1 d .
N2R N -0.62654(18) -0.41138(19) 0.64583(19) 0.0313(6) Uani 1 1 d .
C3R C -0.7240(2) -0.4360(2) 0.6803(2) 0.0351(8) Uani 1 1 d .
C4R C -0.7443(2) -0.5217(2) 0.6567(3) 0.0414(9) Uani 1 1 d .
H4RA H -0.7047 -0.5833 0.6921 0.062 Uiso 1 1 calc R
H4RB H -0.7319 -0.5034 0.5876 0.062 Uiso 1 1 calc R
H4RC H -0.8095 -0.5335 0.6751 0.062 Uiso 1 1 calc R
C5R C -0.7862(2) -0.3403(2) 0.6250(3) 0.0433(9) Uani 1 1 d .
H5RA H -0.7737 -0.2850 0.6403 0.065 Uiso 1 1 calc R
H5RB H -0.8513 -0.3527 0.6433 0.065 Uiso 1 1 calc R
H5RC H -0.7735 -0.3219 0.5559 0.065 Uiso 1 1 calc R
C6R C -0.7221(2) -0.4612(2) 0.7884(2) 0.0357(8) Uani 1 1 d .
C7R C -0.6885(2) -0.5711(2) 0.8486(2) 0.0430(9) Uani 1 1 d .
H7RA H -0.6890 -0.5814 0.9158 0.065 Uiso 1 1 calc R
H7RB H -0.6253 -0.5871 0.8252 0.065 Uiso 1 1 calc R
H7RC H -0.7295 -0.6153 0.8434 0.065 Uiso 1 1 calc R
C8R C -0.8097(2) -0.4251(3) 0.8336(3) 0.0456(9) Uani 1 1 d .
H8RA H -0.8295 -0.3547 0.7924 0.068 Uiso 1 1 calc R
H8RB H -0.7979 -0.4300 0.8967 0.068 Uiso 1 1 calc R
H8RC H -0.8585 -0.4673 0.8409 0.068 Uiso 1 1 calc R
N9R N -0.64465(18) -0.40188(19) 0.78491(19) 0.0330(7) Uani 1 1 d .
O10R O -0.63343(16) -0.38137(17) 0.85551(16) 0.0430(6) Uani 1 1 d .
C11R C -0.5870(2) -0.3856(2) 0.7053(2) 0.0302(8) Uani 1 1 d .
C12R C -0.5000(2) -0.3421(2) 0.6811(2) 0.0312(8) Uani 1 1 d .
C13R C -0.4310(2) -0.3439(2) 0.7396(2) 0.0312(8) Uani 1 1 d .
C14R C -0.4248(2) -0.3962(2) 0.8459(2) 0.0354(8) Uani 1 1 d .
H14A H -0.4776 -0.3685 0.8779 0.042 Uiso 1 1 calc R
H14B H -0.3671 -0.3819 0.8626 0.042 Uiso 1 1 calc R
C15R C -0.4257(3) -0.5101(3) 0.8837(2) 0.0465(9) Uani 1 1 d .
H15A H -0.4218 -0.5404 0.9535 0.070 Uiso 1 1 calc R
H15B H -0.3727 -0.5383 0.8536 0.070 Uiso 1 1 calc R
H15C H -0.4833 -0.5249 0.8685 0.070 Uiso 1 1 calc R
N16R N -0.36151(19) -0.2934(2) 0.68337(19) 0.0364(7) Uani 1 1 d .
N17R N -0.38561(19) -0.2608(2) 0.59112(18) 0.0359(7) Uani 1 1 d .
C18R C -0.3229(3) -0.2097(3) 0.5092(2) 0.0566(12) Uani 1 1 d .
H18B H -0.3523 -0.1925 0.4498 0.085 Uiso 1 1 calc R
H18C H -0.2655 -0.2543 0.5108 0.085 Uiso 1 1 calc R
H18D H -0.3086 -0.1477 0.5119 0.085 Uiso 1 1 calc R
C19R C -0.4664(2) -0.2894(2) 0.5880(2) 0.0336(8) Uani 1 1 d .
H19A H -0.4958 -0.2760 0.5317 0.040 Uiso 1 1 calc R
O1S O 0.11272(14) -0.12120(15) 0.97929(15) 0.0329(5) Uani 1 1 d .
N2S N 0.16439(18) -0.11885(18) 0.90357(18) 0.0300(6) Uani 1 1 d .
C3S C 0.2662(2) -0.1076(2) 0.8947(2) 0.0324(8) Uani 1 1 d .
C4S C 0.3108(2) -0.2094(3) 0.9641(3) 0.0428(9) Uani 1 1 d .
H4SA H 0.2933 -0.2172 1.0303 0.064 Uiso 1 1 calc R
H4SB H 0.3783 -0.2119 0.9524 0.064 Uiso 1 1 calc R
H4SC H 0.2894 -0.2641 0.9539 0.064 Uiso 1 1 calc R
C5S C 0.2812(2) -0.0226(3) 0.9225(2) 0.0413(9) Uani 1 1 d .
H5SA H 0.2521 0.0418 0.8773 0.062 Uiso 1 1 calc R
H5SB H 0.3477 -0.0189 0.9204 0.062 Uiso 1 1 calc R
H5SC H 0.2534 -0.0362 0.9875 0.062 Uiso 1 1 calc R
C6S C 0.2891(2) -0.0865(2) 0.7872(2) 0.0345(8) Uani 1 1 d .
C7S C 0.3838(2) -0.1307(3) 0.7629(3) 0.0482(10) Uani 1 1 d .
H7SA H 0.3919 -0.1135 0.6938 0.072 Uiso 1 1 calc R
H7SB H 0.3895 -0.2043 0.7981 0.072 Uiso 1 1 calc R
H7SC H 0.4315 -0.1029 0.7810 0.072 Uiso 1 1 calc R
C8S C 0.2695(3) 0.0244(3) 0.7191(3) 0.0485(10) Uani 1 1 d .
H8SA H 0.2855 0.0321 0.6528 0.073 Uiso 1 1 calc R
H8SB H 0.3067 0.0654 0.7342 0.073 Uiso 1 1 calc R
H8SC H 0.2036 0.0468 0.7268 0.073 Uiso 1 1 calc R
N9S N 0.21543(18) -0.13886(18) 0.77221(18) 0.0316(6) Uani 1 1 d .
O10S O 0.22122(16) -0.16367(17) 0.70169(16) 0.0423(6) Uani 1 1 d .
C11S C 0.1410(2) -0.1442(2) 0.8353(2) 0.0284(7) Uani 1 1 d .
C12S C 0.0535(2) -0.1783(2) 0.8372(2) 0.0275(7) Uani 1 1 d .
C13S C 0.0015(2) -0.1733(2) 0.7624(2) 0.0285(7) Uani 1 1 d .
C14S C 0.0193(2) -0.1225(2) 0.6560(2) 0.0366(8) Uani 1 1 d .
H14C H -0.0338 -0.1281 0.6252 0.044 Uiso 1 1 calc R
H14D H 0.0750 -0.1585 0.6361 0.044 Uiso 1 1 calc R
C15S C 0.0336(3) -0.0108(2) 0.6198(2) 0.0459(9) Uani 1 1 d .
H15D H 0.0455 0.0178 0.5498 0.069 Uiso 1 1 calc R
H15E H 0.0866 -0.0045 0.6491 0.069 Uiso 1 1 calc R
H15F H -0.0222 0.0260 0.6372 0.069 Uiso 1 1 calc R
N16S N -0.07550(18) -0.21855(19) 0.80076(18) 0.0304(6) Uani 1 1 d .
N17S N -0.07242(17) -0.25184(18) 0.89818(18) 0.0291(6) Uani 1 1 d .
C18S C -0.1449(2) -0.3048(3) 0.9666(2) 0.0370(8) Uani 1 1 d .
H18E H -0.1289 -0.3219 1.0320 0.056 Uiso 1 1 calc R
H18F H -0.1508 -0.3669 0.9593 0.056 Uiso 1 1 calc R
H18G H -0.2038 -0.2613 0.9547 0.056 Uiso 1 1 calc R
C19S C 0.0010(2) -0.2272(2) 0.9210(2) 0.0285(7) Uani 1 1 d .
H19B H 0.0154 -0.2406 0.9840 0.034 Uiso 1 1 calc R

loop_
_atom_site_aniso_label
_atom_site_aniso_U_11
_atom_site_aniso_U_22
_atom_site_aniso_U_33
_atom_site_aniso_U_23
_atom_site_aniso_U_13
_atom_site_aniso_U_12
Cu1 0.0330(3) 0.0322(3) 0.0289(3) -0.0106(3) 0.0006(3) -0.0106(3)
O1 0.0390(14) 0.0370(14) 0.0391(15) -0.0177(13) 0.0015(12) -0.0087(12)
C1 0.044(3) 0.057(3) 0.059(3) -0.030(3) -0.009(3) -0.004(2)
F1 0.054(5) 0.072(9) 0.160(11) -0.084(10) -0.032(5) -0.006(4)
F2 0.059(6) 0.085(5) 0.070(9) -0.005(6) -0.051(6) -0.003(4)
F3 0.023(4) 0.140(13) 0.057(5) -0.061(7) 0.007(3) -0.014(5)
F1A 0.118(12) 0.076(9) 0.238(18) 0.010(9) -0.103(11) -0.052(9)
F2A 0.074(7) 0.26(2) 0.064(8) -0.089(11) 0.008(5) -0.067(9)
F3A 0.065(7) 0.155(16) 0.161(15) -0.089(12) 0.002(7) -0.022(7)
C2 0.037(2) 0.042(2) 0.042(2) -0.025(2) -0.0038(19) 0.0005(18)
C3 0.047(2) 0.036(2) 0.039(2) -0.0084(19) -0.0143(19) -0.0002(18)
C4 0.041(2) 0.0257(19) 0.034(2) -0.0124(17) 0.0008(18) 0.0013(17)
C5 0.048(3) 0.037(2) 0.044(3) -0.008(2) -0.001(2) -0.002(2)
F4 0.070(6) 0.024(5) 0.078(8) -0.001(6) -0.024(5) 0.000(4)
F5 0.106(11) 0.029(5) 0.062(6) -0.014(5) 0.052(7) -0.021(5)
F6 0.073(6) 0.057(8) 0.083(8) -0.017(6) -0.016(5) -0.043(6)
F4A 0.095(8) 0.033(5) 0.075(9) -0.031(6) 0.027(7) -0.009(5)
F5A 0.134(17) 0.073(12) 0.091(12) 0.042(9) -0.052(11) -0.052(10)
F6A 0.061(6) 0.035(6) 0.097(11) -0.022(5) 0.033(6) -0.012(5)
O2 0.0347(14) 0.0326(13) 0.0339(14) -0.0099(12) 0.0031(11) -0.0106(11)
Cu2 0.0489(3) 0.0286(2) 0.0301(3) -0.0079(2) 0.0066(2) -0.0036(2)
O3 0.0487(15) 0.0264(13) 0.0342(14) -0.0070(12) 0.0028(12) -0.0053(12)
C6 0.081(4) 0.041(3) 0.037(3) -0.006(2) -0.003(3) 0.007(3)
F7 0.087(5) 0.086(7) 0.031(4) -0.006(4) -0.016(4) -0.026(4)
F8 0.055(4) 0.032(4) 0.051(5) 0.004(4) 0.005(4) -0.025(3)
F9 0.089(7) 0.037(6) 0.079(9) -0.018(6) 0.021(6) -0.014(5)
F7A 0.252(19) 0.082(8) 0.154(14) 0.036(9) -0.161(13) -0.026(10)
F8A 0.212(18) 0.062(8) 0.068(8) 0.011(6) 0.039(10) 0.039(9)
F9A 0.157(15) 0.033(8) 0.055(7) 0.007(6) 0.003(8) 0.043(9)
C7 0.043(2) 0.029(2) 0.031(2) -0.0069(17) -0.0079(18) -0.0057(17)
C8 0.037(2) 0.0250(19) 0.046(2) -0.0111(18) -0.0050(18) 0.0012(16)
C9 0.0282(19) 0.029(2) 0.037(2) -0.0148(18) -0.0027(16) -0.0077(16)
C10 0.041(2) 0.033(2) 0.044(2) -0.0136(19) 0.0025(19) -0.0020(19)
F10 0.0616(16) 0.122(2) 0.0595(16) -0.0611(17) -0.0036(13) -0.0082(14)
F11 0.0813(17) 0.0467(14) 0.0586(15) -0.0167(13) 0.0327(13) -0.0122(13)
F12 0.0609(15) 0.0538(14) 0.0602(15) -0.0235(13) 0.0090(12) 0.0098(12)
O4 0.0352(13) 0.0282(13) 0.0325(13) -0.0111(11) 0.0018(11) -0.0049(11)
O5 0.0439(15) 0.0350(14) 0.0298(14) -0.0109(12) 0.0033(11) -0.0096(12)
C11 0.050(3) 0.055(3) 0.040(2) -0.020(2) 0.008(2) -0.010(2)
F13 0.0734(19) 0.245(4) 0.0527(17) -0.087(2) -0.0039(15) -0.009(2)
F14 0.095(2) 0.0663(17) 0.0594(16) -0.0154(14) 0.0387(14) -0.0186(15)
F15 0.0898(19) 0.0655(17) 0.0654(17) -0.0343(15) 0.0331(14) -0.0026(15)
C12 0.036(2) 0.040(2) 0.033(2) -0.0188(19) -0.0002(17) -0.0091(18)
C13 0.039(2) 0.037(2) 0.035(2) -0.0166(19) -0.0031(17) 0.0031(17)
C14 0.033(2) 0.031(2) 0.030(2) -0.0121(17) -0.0039(16) -0.0080(16)
C15 0.046(2) 0.040(2) 0.035(2) -0.0128(19) -0.006(2) 0.0026(19)
F16 0.0759(17) 0.0651(16) 0.0543(15) 0.0019(13) -0.0309(13) -0.0130(13)
F17 0.0621(16) 0.0432(13) 0.0563(15) 0.0038(12) 0.0032(13) -0.0107(12)
F18 0.145(2) 0.0389(14) 0.0483(15) -0.0135(12) 0.0053(15) 0.0278(15)
O6 0.0366(13) 0.0265(13) 0.0280(13) -0.0100(11) 0.0027(11) -0.0046(11)
Cu3 0.0333(3) 0.0316(3) 0.0265(3) -0.0093(3) 0.0027(3) -0.0138(3)
O7 0.0374(14) 0.0317(13) 0.0308(14) -0.0116(12) -0.0005(11) -0.0113(11)
C16 0.047(3) 0.047(2) 0.039(2) -0.017(2) -0.009(2) -0.002(2)
F19 0.0756(18) 0.0916(19) 0.0454(15) -0.0079(15) -0.0237(13) -0.0290(15)
F20 0.0389(14) 0.0949(19) 0.0634(16) -0.0372(15) -0.0086(12) 0.0006(12)
F21 0.0602(15) 0.0696(16) 0.108(2) -0.0553(16) -0.0326(14) -0.0045(12)
C17 0.034(2) 0.036(2) 0.032(2) -0.0204(18) -0.0019(17) -0.0016(17)
C18 0.045(2) 0.034(2) 0.0274(19) -0.0074(17) -0.0018(17) -0.0108(17)
C19 0.036(2) 0.0304(19) 0.030(2) -0.0148(17) 0.0043(17) -0.0071(16)
C20 0.050(2) 0.034(2) 0.030(2) -0.0114(19) 0.0055(19) -0.0123(19)
F22 0.0675(15) 0.0317(12) 0.0376(12) -0.0065(10) 0.0026(11) -0.0126(11)
F23 0.1028(19) 0.0610(15) 0.0428(13) -0.0151(12) -0.0028(12) -0.0547(14)
F24 0.0545(15) 0.0385(13) 0.0834(17) -0.0145(13) 0.0298(13) -0.0172(11)
O8 0.0352(14) 0.0349(13) 0.0278(14) -0.0095(12) 0.0028(11) -0.0130(11)
O1R 0.0405(14) 0.0330(13) 0.0336(14) -0.0140(12) 0.0016(11) -0.0141(11)
N2R 0.0357(17) 0.0290(16) 0.0281(16) -0.0091(13) 0.0010(13) -0.0105(13)
C3R 0.028(2) 0.036(2) 0.043(2) -0.0165(18) 0.0020(17) -0.0123(16)
C4R 0.038(2) 0.040(2) 0.050(2) -0.021(2) 0.0051(18) -0.0166(17)
C5R 0.040(2) 0.038(2) 0.050(2) -0.015(2) -0.0049(19) -0.0066(18)
C6R 0.034(2) 0.034(2) 0.037(2) -0.0103(18) 0.0037(16) -0.0144(16)
C7R 0.045(2) 0.033(2) 0.043(2) -0.0058(18) 0.0033(18) -0.0139(18)
C8R 0.039(2) 0.049(2) 0.049(2) -0.020(2) 0.0097(18) -0.0148(19)
N9R 0.0343(17) 0.0305(16) 0.0313(17) -0.0095(14) 0.0042(13) -0.0101(13)
O10R 0.0491(16) 0.0503(16) 0.0339(14) -0.0197(13) 0.0030(12) -0.0152(12)
C11R 0.035(2) 0.0260(18) 0.0277(19) -0.0069(16) -0.0045(16) -0.0087(15)
C12R 0.037(2) 0.0267(18) 0.029(2) -0.0094(16) -0.0008(16) -0.0089(16)
C13R 0.032(2) 0.0253(18) 0.031(2) -0.0049(16) -0.0008(16) -0.0109(15)
C14R 0.039(2) 0.036(2) 0.0250(19) -0.0036(16) -0.0018(16) -0.0138(17)
C15R 0.053(2) 0.043(2) 0.032(2) -0.0022(18) -0.0012(18) -0.0099(19)
N16R 0.0426(18) 0.0393(17) 0.0240(16) -0.0044(14) -0.0034(14) -0.0194(14)
N17R 0.0408(18) 0.0394(17) 0.0232(16) -0.0029(14) -0.0031(14) -0.0207(14)
C18R 0.063(3) 0.073(3) 0.028(2) -0.003(2) 0.0003(19) -0.047(2)
C19R 0.040(2) 0.0309(19) 0.029(2) -0.0062(16) -0.0065(16) -0.0137(16)
O1S 0.0377(14) 0.0389(14) 0.0256(13) -0.0173(11) 0.0091(11) -0.0118(11)
N2S 0.0334(16) 0.0305(16) 0.0289(16) -0.0132(14) 0.0039(13) -0.0134(13)
C3S 0.0302(19) 0.037(2) 0.033(2) -0.0167(18) 0.0053(16) -0.0117(16)
C4S 0.036(2) 0.048(2) 0.042(2) -0.015(2) -0.0027(18) -0.0067(18)
C5S 0.041(2) 0.046(2) 0.045(2) -0.025(2) 0.0061(18) -0.0199(18)
C6S 0.032(2) 0.038(2) 0.036(2) -0.0149(18) 0.0084(16) -0.0165(16)
C7S 0.042(2) 0.063(3) 0.048(2) -0.031(2) 0.0103(19) -0.017(2)
C8S 0.063(3) 0.042(2) 0.040(2) -0.011(2) 0.002(2) -0.028(2)
N9S 0.0386(17) 0.0291(16) 0.0287(16) -0.0132(14) 0.0077(13) -0.0122(13)
O10S 0.0502(15) 0.0497(15) 0.0362(14) -0.0264(13) 0.0118(12) -0.0183(12)
C11S 0.034(2) 0.0226(17) 0.0246(18) -0.0057(15) 0.0003(15) -0.0044(15)
C12S 0.0318(19) 0.0223(17) 0.0244(18) -0.0053(15) -0.0009(15) -0.0050(15)
C13S 0.037(2) 0.0224(17) 0.0245(19) -0.0072(15) 0.0009(15) -0.0068(15)
C14S 0.042(2) 0.041(2) 0.026(2) -0.0102(17) 0.0011(16) -0.0163(17)
C15S 0.059(3) 0.039(2) 0.032(2) -0.0037(18) -0.0009(19) -0.0143(19)
N16S 0.0360(17) 0.0291(15) 0.0249(16) -0.0084(13) -0.0015(13) -0.0085(13)
N17S 0.0332(16) 0.0292(15) 0.0233(16) -0.0074(13) 0.0021(13) -0.0122(13)
C18S 0.034(2) 0.045(2) 0.029(2) -0.0085(18) 0.0023(16) -0.0178(17)
C19S 0.0300(19) 0.0294(18) 0.0263(19) -0.0107(16) -0.0009(15) -0.0067(15)

loop_
_atom_type_symbol
_atom_type_description
_atom_type_scat_dispersion_real
_atom_type_scat_dispersion_imag
_atom_type_scat_source
C C 0.0033 0.0016 'International Tables Vol C Tables 4.2.6.8 and 6.1.1.4'
H H 0.0000 0.0000 'International Tables Vol C Tables 4.2.6.8 and 6.1.1.4'
N N 0.0061 0.0033 'International Tables Vol C Tables 4.2.6.8 and 6.1.1.4'
O O 0.0106 0.0060 'International Tables Vol C Tables 4.2.6.8 and 6.1.1.4'
F F 0.0171 0.0103 'International Tables Vol C Tables 4.2.6.8 and 6.1.1.4'
Cu Cu 0.3201 1.2651 'International Tables Vol C Tables 4.2.6.8 and 6.1.1.4'

loop_
_geom_angle_atom_site_label_1
_geom_angle_atom_site_label_2
_geom_angle_atom_site_label_3
_geom_angle
_geom_angle_site_symmetry_1
_geom_angle_site_symmetry_3
O2 Cu1 O2 180.0 2_446 .
O2 Cu1 O1 88.88(9) 2_446 .
O2 Cu1 O1 91.12(9) . .
O2 Cu1 O1 91.12(9) 2_446 2_446
O2 Cu1 O1 88.88(9) . 2_446
O1 Cu1 O1 180.0 . 2_446
O2 Cu1 O1R 85.40(8) 2_446 2_446
O2 Cu1 O1R 94.60(8) . 2_446
O1 Cu1 O1R 95.12(8) . 2_446
O1 Cu1 O1R 84.88(8) 2_446 2_446
O2 Cu1 O1R 94.60(8) 2_446 .
O2 Cu1 O1R 85.40(8) . .
O1 Cu1 O1R 84.88(8) . .
O1 Cu1 O1R 95.12(8) 2_446 .
O1R Cu1 O1R 180.0 2_446 .
C2 O1 Cu1 124.5(2) . .
F1 C1 F3 112.9(13) . .
F1 C1 F2 106.7(11) . .
F3 C1 F2 106.6(12) . .
F1 C1 F1A 28.5(11) . .
F3 C1 F1A 85.4(13) . .
F2 C1 F1A 124.7(11) . .
F1 C1 F2A 90.1(12) . .
F3 C1 F2A 115.4(12) . .
F2 C1 F2A 16.6(15) . .
F1A C1 F2A 109.8(12) . .
F1 C1 F3A 129.7(12) . .
F3 C1 F3A 19(2) . .
F2 C1 F3A 90.8(13) . .
F1A C1 F3A 103.8(13) . .
F2A C1 F3A 102.5(13) . .
F1 C1 C2 108.3(7) . .
F3 C1 C2 111.2(6) . .
F2 C1 C2 111.1(8) . .
F1A C1 C2 113.8(8) . .
F2A C1 C2 117.1(9) . .
F3A C1 C2 108.4(9) . .
F1A F1 C1 78(2) . .
C1 F3 F1A 48.2(8) . .
F1 F1A C1 74(2) . .
F1 F1A F3 118(3) . .
C1 F1A F3 46.3(8) . .
O1 C2 C3 128.0(3) . .
O1 C2 C1 114.3(3) . .
C3 C2 C1 117.7(4) . .
O1 C2 Cu1 34.58(14) . .
C3 C2 Cu1 93.8(2) . .
C1 C2 Cu1 147.8(3) . .
C4 C3 C2 121.2(3) . .
O2 C4 C3 129.1(3) . .
O2 C4 C5 112.9(3) . .
C3 C4 C5 118.0(3) . .
O2 C4 Cu1 34.17(14) . .
C3 C4 Cu1 95.1(2) . .
C5 C4 Cu1 146.7(3) . .
F5A C5 F4A 107.2(13) . .
F5A C5 F6A 106.3(18) . .
F4A C5 F6A 100.6(12) . .
F5A C5 F5 96.7(16) . .
F4A C5 F5 118.4(12) . .
F6A C5 F5 18.0(19) . .
F5A C5 F4 12.8(18) . .
F4A C5 F4 96.7(12) . .
F6A C5 F4 116.3(16) . .
F5 C5 F4 108.6(16) . .
F5A C5 F6 116.0(13) . .
F4A C5 F6 9.2(16) . .
F6A C5 F6 94.8(12) . .
F5 C5 F6 112.9(12) . .
F4 C5 F6 105.8(12) . .
F5A C5 C4 114.4(12) . .
F4A C5 C4 112.0(9) . .
F6A C5 C4 115.2(10) . .
F5 C5 C4 107.5(10) . .
F4 C5 C4 113.5(11) . .
F6 C5 C4 108.7(9) . .
C4 O2 Cu1 124.9(2) . .
O5 Cu2 O3 86.63(10) . .
O5 Cu2 O4 176.26(9) . .
O3 Cu2 O4 91.52(9) . .
O5 Cu2 O6 91.93(9) . .
O3 Cu2 O6 178.28(10) . .
O4 Cu2 O6 89.86(9) . .
O5 Cu2 N16R 94.90(9) . .
O3 Cu2 N16R 91.69(9) . .
O4 Cu2 N16R 88.39(9) . .
O6 Cu2 N16R 89.35(9) . .
O5 Cu2 N16S 90.64(8) . .
O3 Cu2 N16S 97.84(8) . .
O4 Cu2 N16S 86.39(8) . .
O6 Cu2 N16S 81.24(8) . .
N16R Cu2 N16S 169.24(8) . .
C7 O3 Cu2 125.1(2) . .
F8A C6 F9A 114.9(13) . .
F8A C6 F7 87.6(10) . .
F9A C6 F7 108.3(14) . .
F8A C6 F7A 106.0(12) . .
F9A C6 F7A 96.0(15) . .
F7 C6 F7A 18.9(12) . .
F8A C6 F9 109.2(12) . .
F9A C6 F9 10.9(19) . .
F7 C6 F9 118.3(13) . .
F7A C6 F9 106.7(13) . .
F8A C6 F8 16.6(12) . .
F9A C6 F8 107.4(12) . .
F7 C6 F8 104.2(8) . .
F7A C6 F8 122.4(10) . .
F9 C6 F8 99.5(10) . .
F8A C6 C7 114.9(9) . .
F9A C6 C7 115.5(11) . .
F7 C6 C7 112.0(7) . .
F7A C6 C7 106.8(8) . .
F9 C6 C7 112.6(10) . .
F8 C6 C7 108.7(7) . .
C6 F7 F8A 45.0(7) . .
C6 F8A F7 47.3(7) . .
O3 C7 C8 128.1(3) . .
O3 C7 C6 113.3(3) . .
C8 C7 C6 118.6(3) . .
O3 C7 Cu2 33.83(15) . .
C8 C7 Cu2 94.4(2) . .
C6 C7 Cu2 146.9(3) . .
C9 C8 C7 121.3(3) . .
C9 C8 Cu2 61.00(18) . .
C7 C8 Cu2 60.60(19) . .
O4 C9 C8 127.7(3) . .
O4 C9 C10 113.0(3) . .
C8 C9 C10 119.3(3) . .
O4 C9 Cu2 33.62(15) . .
C8 C9 Cu2 94.1(2) . .
C10 C9 Cu2 146.6(2) . .
F10 C10 F11 107.4(3) . .
F10 C10 F12 107.5(3) . .
F11 C10 F12 106.0(3) . .
F10 C10 C9 110.9(3) . .
F11 C10 C9 111.7(3) . .
F12 C10 C9 113.1(3) . .
C9 O4 Cu2 125.5(2) . .
C12 O5 Cu2 125.9(2) . .
F13 C11 F15 108.3(3) . .
F13 C11 F14 107.5(4) . .
F15 C11 F14 104.6(3) . .
F13 C11 C12 110.9(3) . .
F15 C11 C12 114.2(3) . .
F14 C11 C12 110.9(3) . .
O5 C12 C13 127.4(3) . .
O5 C12 C11 113.8(3) . .
C13 C12 C11 118.7(3) . .
O5 C12 Cu2 33.41(15) . .
C13 C12 Cu2 94.0(2) . .
C11 C12 Cu2 147.2(3) . .
C14 C13 C12 121.0(3) . .
C14 C13 Cu2 60.41(18) . .
C12 C13 Cu2 60.83(18) . .
O6 C14 C13 128.8(3) . .
O6 C14 C15 112.9(3) . .
C13 C14 C15 118.2(3) . .
O6 C14 Cu2 34.37(14) . .
C13 C14 Cu2 94.5(2) . .
C15 C14 Cu2 146.9(2) . .
F17 C15 F16 106.1(3) . .
F17 C15 F18 105.4(3) . .
F16 C15 F18 108.3(3) . .
F17 C15 C14 112.7(3) . .
F16 C15 C14 110.5(3) . .
F18 C15 C14 113.4(3) . .
C14 O6 Cu2 124.4(2) . .
O7 Cu3 O7 180.00(8) . 2_557
O7 Cu3 O8 91.81(9) . .
O7 Cu3 O8 88.19(9) 2_557 .
O7 Cu3 O8 88.19(9) . 2_557
O7 Cu3 O8 91.81(9) 2_557 2_557
O8 Cu3 O8 179.999(1) . 2_557
O7 Cu3 O1S 97.28(8) . .
O7 Cu3 O1S 82.72(8) 2_557 .
O8 Cu3 O1S 94.14(8) . .
O8 Cu3 O1S 85.86(8) 2_557 .
O7 Cu3 O1S 82.71(8) . 2_557
O7 Cu3 O1S 97.28(8) 2_557 2_557
O8 Cu3 O1S 85.86(8) . 2_557
O8 Cu3 O1S 94.14(8) 2_557 2_557
O1S Cu3 O1S 180.0 . 2_557
C17 O7 Cu3 124.18(19) . .
F21 C16 F19 106.8(3) . .
F21 C16 F20 107.5(3) . .
F19 C16 F20 105.6(3) . .
F21 C16 C17 111.2(3) . .
F19 C16 C17 114.7(3) . .
F20 C16 C17 110.6(3) . .
O7 C17 C18 128.8(3) . .
O7 C17 C16 113.7(3) . .
C18 C17 C16 117.5(3) . .
O7 C17 Cu3 34.58(12) . .
C18 C17 Cu3 94.8(2) . .
C16 C17 Cu3 146.9(3) . .
C19 C18 C17 120.0(3) . .
C19 C18 Cu3 60.48(19) . .
C17 C18 Cu3 59.83(18) . .
O8 C19 C18 129.0(3) . .
O8 C19 C20 113.3(3) . .
C18 C19 C20 117.6(3) . .
O8 C19 Cu3 34.64(14) . .
C18 C19 Cu3 94.6(2) . .
C20 C19 Cu3 147.7(2) . .
F23 C20 F24 108.2(3) . .
F23 C20 F22 106.6(3) . .
F24 C20 F22 106.8(3) . .
F23 C20 C19 111.1(3) . .
F24 C20 C19 110.9(3) . .
F22 C20 C19 113.0(3) . .
C19 O8 Cu3 123.99(19) . .
N2R O1R Cu1 131.85(18) . .
O1R N2R C11R 125.2(3) . .
O1R N2R C3R 120.9(2) . .
C11R N2R C3R 112.5(3) . .
N2R C3R C4R 110.3(3) . .
N2R C3R C5R 105.8(3) . .
C4R C3R C5R 109.1(3) . .
N2R C3R C6R 100.4(2) . .
C4R C3R C6R 115.6(3) . .
C5R C3R C6R 114.8(3) . .
C8R C6R N9R 109.4(2) . .
C8R C6R C7R 111.9(3) . .
N9R C6R C7R 105.0(3) . .
C8R C6R C3R 115.0(3) . .
N9R C6R C3R 100.2(2) . .
C7R C6R C3R 114.0(3) . .
O10R N9R C11R 126.7(2) . .
O10R N9R C6R 121.4(2) . .
C11R N9R C6R 111.5(2) . .
N2R C11R N9R 108.3(3) . .
N2R C11R C12R 123.4(3) . .
N9R C11R C12R 128.2(3) . .
C19R C12R C13R 105.2(3) . .
C19R C12R C11R 123.2(3) . .
C13R C12R C11R 131.6(3) . .
N16R C13R C12R 109.3(3) . .
N16R C13R C14R 120.3(3) . .
C12R C13R C14R 130.3(3) . .
C13R C14R C15R 112.9(3) . .
C13R N16R N17R 105.8(2) . .
C13R N16R Cu2 131.0(2) . .
N17R N16R Cu2 122.88(19) . .
C19R N17R N16R 111.9(3) . .
C19R N17R C18R 126.3(3) . .
N16R N17R C18R 121.6(2) . .
N17R C19R C12R 107.8(3) . .
N2S O1S Cu3 130.18(18) . .
O1S N2S C11S 125.9(2) . .
O1S N2S C3S 120.8(2) . .
C11S N2S C3S 112.1(2) . .
N2S C3S C5S 110.2(3) . .
N2S C3S C4S 105.5(2) . .
C5S C3S C4S 110.8(3) . .
N2S C3S C6S 99.9(2) . .
C5S C3S C6S 115.2(3) . .
C4S C3S C6S 114.2(3) . .
N9S C6S C7S 109.9(2) . .
N9S C6S C8S 105.0(3) . .
C7S C6S C8S 111.2(3) . .
N9S C6S C3S 100.2(2) . .
C7S C6S C3S 115.4(3) . .
C8S C6S C3S 113.9(3) . .
O10S N9S C11S 126.0(2) . .
O10S N9S C6S 122.1(2) . .
C11S N9S C6S 111.4(2) . .
N2S C11S N9S 108.1(3) . .
N2S C11S C12S 123.9(3) . .
N9S C11S C12S 127.9(3) . .
C19S C12S C13S 104.8(3) . .
C19S C12S C11S 123.1(3) . .
C13S C12S C11S 132.1(3) . .
N16S C13S C12S 109.6(3) . .
N16S C13S C14S 120.4(3) . .
C12S C13S C14S 129.9(3) . .
C13S C14S C15S 113.5(3) . .
C13S N16S N17S 105.3(2) . .
C13S N16S Cu2 133.3(2) . .
N17S N16S Cu2 121.32(18) . .
C19S N17S N16S 112.3(3) . .
C19S N17S C18S 124.8(3) . .
N16S N17S C18S 122.8(2) . .
N17S C19S C12S 107.8(3) . .

loop_
_geom_bond_atom_site_label_1
_geom_bond_atom_site_label_2
_geom_bond_distance
_geom_bond_site_symmetry_2
Cu1 O2 1.959(2) 2_446
Cu1 O2 1.959(2) .
Cu1 O1 1.987(2) .
Cu1 O1 1.987(2) 2_446
Cu1 O1R 2.276(2) 2_446
Cu1 O1R 2.276(2) .
O1 C2 1.249(4) .
C1 F1 1.290(12) .
C1 F3 1.274(14) .
C1 F2 1.288(13) .
C1 F1A 1.314(16) .
C1 F2A 1.313(17) .
C1 F3A 1.34(2) .
C1 C2 1.539(5) .
F1 F1A 0.64(3) .
F3 F1A 1.76(3) .
C2 C3 1.396(5) .
C3 C4 1.383(5) .
C4 O2 1.248(4) .
C4 C5 1.535(5) .
C5 F5A 1.30(3) .
C5 F4A 1.301(12) .
C5 F6A 1.30(2) .
C5 F5 1.34(3) .
C5 F4 1.33(2) .
C5 F6 1.354(14) .
Cu2 O5 1.944(2) .
Cu2 O3 1.945(2) .
Cu2 O4 1.950(2) .
Cu2 O6 1.950(2) .
Cu2 N16R 2.511(2) .
Cu2 N16S 2.706(2) .
O3 C7 1.255(4) .
C6 F8A 1.232(17) .
C6 F9A 1.24(2) .
C6 F7 1.280(14) .
C6 F7A 1.366(18) .
C6 F9 1.37(2) .
C6 F8 1.382(13) .
C6 C7 1.526(5) .
F7 F8A 1.74(2) .
C7 C8 1.387(5) .
C8 C9 1.383(4) .
C9 O4 1.257(4) .
C9 C10 1.526(5) .
C10 F10 1.321(4) .
C10 F11 1.331(4) .
C10 F12 1.330(4) .
O5 C12 1.249(4) .
C11 F13 1.298(4) .
C11 F15 1.319(4) .
C11 F14 1.333(4) .
C11 C12 1.521(5) .
C12 C13 1.393(4) .
C13 C14 1.388(4) .
C14 O6 1.253(4) .
C14 C15 1.524(5) .
C15 F17 1.313(4) .
C15 F16 1.324(4) .
C15 F18 1.329(4) .
Cu3 O7 1.948(2) .
Cu3 O7 1.948(2) 2_557
Cu3 O8 1.959(2) .
Cu3 O8 1.959(2) 2_557
Cu3 O1S 2.332(2) .
Cu3 O1S 2.332(2) 2_557
O7 C17 1.244(4) .
C16 F21 1.321(4) .
C16 F19 1.333(4) .
C16 F20 1.331(4) .
C16 C17 1.519(5) .
C17 C18 1.409(4) .
C18 C19 1.381(4) .
C19 O8 1.256(4) .
C19 C20 1.545(4) .
C20 F23 1.321(3) .
C20 F24 1.322(4) .
C20 F22 1.332(4) .
O1R N2R 1.298(3) .
N2R C11R 1.344(3) .
N2R C3R 1.500(4) .
C3R C4R 1.524(4) .
C3R C5R 1.527(4) .
C3R C6R 1.548(5) .
C6R C8R 1.511(4) .
C6R N9R 1.512(4) .
C6R C7R 1.524(4) .
N9R O10R 1.277(3) .
N9R C11R 1.349(4) .
C11R C12R 1.446(4) .
C12R C19R 1.378(4) .
C12R C13R 1.428(4) .
C13R N16R 1.340(4) .
C13R C14R 1.496(4) .
C14R C15R 1.522(4) .
N16R N17R 1.370(3) .
N17R C19R 1.326(4) .
N17R C18R 1.453(4) .
O1S N2S 1.296(3) .
N2S C11S 1.347(3) .
N2S C3S 1.507(4) .
C3S C5S 1.528(4) .
C3S C4S 1.531(4) .
C3S C6S 1.551(4) .
C6S N9S 1.505(4) .
C6S C7S 1.510(5) .
C6S C8S 1.527(5) .
N9S O10S 1.270(3) .
N9S C11S 1.352(4) .
C11S C12S 1.437(4) .
C12S C19S 1.381(4) .
C12S C13S 1.429(4) .
C13S N16S 1.337(4) .
C13S C14S 1.494(4) .
C14S C15S 1.533(4) .
N16S N17S 1.373(3) .
N17S C19S 1.316(3) .
N17S C18S 1.454(4) .
